data_4065905
loop_
_publ_author_name
'Torker, Sebastian'
'M\"uller, Andre'
'Sigrist, Raphael'
'Chen, Peter'

_publ_section_title
;
 Tuning the Steric Properties of a Metathesis Catalyst for
 Copolymerization of Norbornene and Cyclooctene toward Complete
 Alternation
;
_journal_issue 12
_journal_name_full Organometallics
_journal_page_first 2735
_journal_paper_doi 10.1021/om100185g
_journal_volume 29
_journal_year 2010
_chemical_formula_moiety 'C34 H50 Cl O2 P Ru'
_chemical_formula_sum 'C34 H50 Cl O2 P Ru'
_chemical_formula_weight 658.23
_chemical_name_systematic
;
  ?
;
_space_group_IT_number 14
_symmetry_cell_setting monoclinic
_symmetry_space_group_name_Hall '-P 2ybc'
_symmetry_space_group_name_H-M 'P 1 21/c 1'
_atom_sites_solution_hydrogens geom
_atom_sites_solution_primary direct
_atom_sites_solution_secondary difmap
_audit_creation_method SHELXL-97
_cell_angle_alpha 90.00
_cell_angle_beta 109.913(1)
_cell_angle_gamma 90.00
_cell_formula_units_Z 4
_cell_length_a 15.2424(3)
_cell_length_b 12.5349(3)
_cell_length_c 18.2859(3)
_cell_measurement_reflns_used 16331
_cell_measurement_temperature 220(2)
_cell_measurement_theta_max 27.51
_cell_measurement_theta_min 1.42
_cell_volume 3284.85(12)
_computing_cell_refinement 'HKL Scalepack (Otwinowski & Minor 1997)'
_computing_data_collection 'Kappa CCD'
_computing_data_reduction 'Denzo + Scalepak (Otwinowski & Minor, 1997)'
_computing_molecular_graphics 'ORTEP (Johnson,1976)'
_computing_publication_material SHELXL97
_computing_structure_refinement 'SHELXL97 (Sheldrick, 1997)'
_computing_structure_solution 'SIR97 (Altomare et Al., 1997)'
_diffrn_ambient_temperature 220(2)
_diffrn_measured_fraction_theta_full 0.992
_diffrn_measured_fraction_theta_max 0.992
_diffrn_measurement_device_type 'Kappa CCD'
_diffrn_measurement_method CCD
_diffrn_radiation_monochromator graphite
_diffrn_radiation_source 'fine-focus sealed tube'
_diffrn_radiation_type MoK\a
_diffrn_radiation_wavelength 0.7107
_diffrn_reflns_av_R_equivalents 0.0307
_diffrn_reflns_av_sigmaI/netI 0.0450
_diffrn_reflns_limit_h_max 19
_diffrn_reflns_limit_h_min -19
_diffrn_reflns_limit_k_max 16
_diffrn_reflns_limit_k_min -16
_diffrn_reflns_limit_l_max 23
_diffrn_reflns_limit_l_min -23
_diffrn_reflns_number 14230
_diffrn_reflns_theta_full 27.51
_diffrn_reflns_theta_max 27.51
_diffrn_reflns_theta_min 1.42
_exptl_absorpt_coefficient_mu 0.635
_exptl_absorpt_correction_type none
_exptl_crystal_colour black
_exptl_crystal_density_diffrn 1.331
_exptl_crystal_density_method 'not measured'
_exptl_crystal_description 'Cut fragment'
_exptl_crystal_F_000 1384
_exptl_crystal_size_max 0.18
_exptl_crystal_size_mid 0.17
_exptl_crystal_size_min 0.17
_refine_diff_density_max 1.323
_refine_diff_density_min -1.101
_refine_diff_density_rms 0.152
_refine_ls_extinction_coef 0.0064(7)
_refine_ls_extinction_expression Fc^*^=kFc[1+0.001xFc^2^\l^3^/sin(2\q)]^-1/4^
_refine_ls_extinction_method SHELXL97
_refine_ls_goodness_of_fit_ref 1.044
_refine_ls_hydrogen_treatment riding
_refine_ls_matrix_type full
_refine_ls_number_parameters 360
_refine_ls_number_reflns 7498
_refine_ls_number_restraints 0
_refine_ls_restrained_S_all 1.044
_refine_ls_R_factor_all 0.0661
_refine_ls_R_factor_gt 0.0498
_refine_ls_shift/su_max 0.004
_refine_ls_shift/su_mean 0.000
_refine_ls_structure_factor_coef Fsqd
_refine_ls_weighting_details 'calc w=1/[\s^2^(Fo^2^)+(0.0889P)^2^+3.8294P] where P=(Fo^2^+2Fc^2^)/3'
_refine_ls_weighting_scheme calc
_refine_ls_wR_factor_gt 0.1410
_refine_ls_wR_factor_ref 0.1576
_reflns_number_gt 5881
_reflns_number_total 7498
_reflns_threshold_expression >2sigma(I)
_cod_data_source_file om100185g_si_002.cif
_cod_data_source_block Complex_11e
_cod_depositor_comments
;
The following automatic conversions were performed:

'_symmetry_cell_setting' value 'Monoclinic' changed to 'monoclinic'
according to /home/saulius/struct/CIF-dictionaries/cif_core.dic
dictionary named 'cif_core.dic' version 2.4.1 from 2010-06-29.

Automatic conversion script
Id: cif_fix_values 1715 2011-07-08 13:25:40Z adriana 
;
_cod_original_sg_symbol_H-M 'P 21/c'
_cod_database_code 4065905

loop_
_symmetry_equiv_pos_as_xyz
'x, y, z'
'-x, y+1/2, -z+1/2'
'-x, -y, -z'
'x, -y-1/2, z-1/2'

loop_
_atom_site_label
_atom_site_type_symbol
_atom_site_fract_x
_atom_site_fract_y
_atom_site_fract_z
_atom_site_U_iso_or_equiv
_atom_site_adp_type
_atom_site_occupancy
_atom_site_calc_flag
_atom_site_refinement_flags
Ru1 Ru 0.302662(18) 0.05898(2) 0.571883(15) 0.02942(12) Uani 1 d .
CL2 P 0.30809(7) 0.20711(9) 0.65191(6) 0.0407(2) Uani 1 d .
P3 Cl 0.32450(7) -0.07242(8) 0.65988(5) 0.0438(2) Uani 1 d .
C4 C 0.2857(3) -0.1867(3) 0.5936(2) 0.0399(8) Uani 1 d .
C5 C 0.2427(2) -0.1557(3) 0.5168(2) 0.0371(8) Uani 1 d .
O6 O 0.23898(18) -0.05333(19) 0.49508(14) 0.0352(6) Uani 1 d .
C7 C 0.2031(3) -0.2334(3) 0.4597(3) 0.0445(9) Uani 1 d .
H7A H 0.1727 -0.2128 0.4078 0.046 Uiso 1 calc R
C8 C 0.2089(3) -0.3405(4) 0.4800(3) 0.0523(10) Uani 1 d .
H8A H 0.1826 -0.3923 0.4417 0.042 Uiso 1 calc R
C9 C 0.2538(3) -0.3719(4) 0.5577(3) 0.0540(11) Uani 1 d .
H9A H 0.2595 -0.4445 0.5714 0.066 Uiso 1 calc R
C10 C 0.2888(3) -0.2950(4) 0.6126(3) 0.0506(10) Uani 1 d .
H10A H 0.3160 -0.3155 0.6649 0.064 Uiso 1 calc R
C11 C 0.2344(3) -0.0620(3) 0.7101(2) 0.0452(9) Uani 1 d .
C12 C 0.1481(3) -0.0149(4) 0.6494(3) 0.0520(10) Uani 1 d .
H12A H 0.1330 -0.0556 0.6016 0.065 Uiso 1 calc R
H12B H 0.1603 0.0587 0.6395 0.052 Uiso 1 calc R
H12C H 0.0961 -0.0176 0.6685 0.085 Uiso 1 calc R
C13 C 0.2075(4) -0.1681(4) 0.7365(3) 0.0600(12) Uani 1 d .
H13A H 0.1548 -0.1579 0.7541 0.046 Uiso 1 calc R
H13B H 0.2599 -0.1962 0.7789 0.060 Uiso 1 calc R
H13C H 0.1906 -0.2182 0.6935 0.075 Uiso 1 calc R
C14 C 0.2662(4) 0.0163(5) 0.7797(3) 0.0593(12) Uani 1 d .
H14A H 0.2138 0.0324 0.7966 0.071 Uiso 1 calc R
H14B H 0.2886 0.0817 0.7638 0.082 Uiso 1 calc R
H14C H 0.3159 -0.0160 0.8222 0.077 Uiso 1 calc R
C15 C 0.4436(3) -0.1036(4) 0.7307(2) 0.0504(10) Uani 1 d .
C16 C 0.4913(3) 0.0012(5) 0.7649(3) 0.0607(13) Uani 1 d .
H16A H 0.4544 0.0379 0.7911 0.079 Uiso 1 calc R
H16B H 0.4970 0.0459 0.7234 0.073 Uiso 1 calc R
H16C H 0.5529 -0.0137 0.8018 0.063 Uiso 1 calc R
C17 C 0.4434(4) -0.1780(5) 0.7985(3) 0.0662(14) Uani 1 d .
H17A H 0.5071 -0.1958 0.8296 0.116 Uiso 1 calc R
H17B H 0.4093 -0.2428 0.7775 0.078 Uiso 1 calc R
H17C H 0.4136 -0.1419 0.8307 0.095 Uiso 1 calc R
C18 C 0.4997(3) -0.1619(4) 0.6875(3) 0.0544(11) Uani 1 d .
H18A H 0.5653 -0.1610 0.7190 0.053 Uiso 1 calc R
H18B H 0.4908 -0.1265 0.6384 0.091 Uiso 1 calc R
H18C H 0.4783 -0.2352 0.6780 0.056 Uiso 1 calc R
C19 C 0.4207(3) 0.0668(3) 0.5669(2) 0.0367(8) Uani 1 d .
H19A H 0.4659 0.0148 0.5905 0.036(10) Uiso 1 calc R
C20 C 0.4414(2) 0.1560(3) 0.5254(2) 0.0353(8) Uani 1 d .
C21 C 0.3675(2) 0.2199(3) 0.4800(2) 0.0363(8) Uani 1 d .
C22 C 0.3841(3) 0.3153(3) 0.4485(3) 0.0474(9) Uani 1 d .
H22A H 0.3343 0.3589 0.4194 0.067 Uiso 1 calc R
C23 C 0.4766(3) 0.3454(4) 0.4608(3) 0.0531(11) Uani 1 d .
H23A H 0.4884 0.4103 0.4402 0.097 Uiso 1 calc R
C24 C 0.5505(3) 0.2821(4) 0.5024(2) 0.0503(10) Uani 1 d .
H24A H 0.6120 0.3026 0.5091 0.061 Uiso 1 calc R
C25 C 0.5329(3) 0.1876(4) 0.5345(2) 0.0453(9) Uani 1 d .
H25A H 0.5832 0.1439 0.5628 0.084 Uiso 1 calc R
O26 O 0.28050(17) 0.1813(2) 0.47301(14) 0.0356(5) Uani 1 d .
C27 C 0.1999(2) 0.2033(3) 0.4013(2) 0.0367(8) Uani 1 d .
H27A H 0.2194 0.2593 0.3718 0.055 Uiso 1 calc R
C28 C 0.1787(3) 0.1014(3) 0.3523(2) 0.0407(8) Uani 1 d .
H28A H 0.1631 0.0442 0.3831 0.048 Uiso 1 calc R
C29 C 0.0952(3) 0.1177(4) 0.2775(2) 0.0548(11) Uani 1 d .
H29A H 0.0400 0.1358 0.2909 0.078 Uiso 1 calc R
H29B H 0.1079 0.1775 0.2481 0.071 Uiso 1 calc R
C30 C 0.0752(4) 0.0173(5) 0.2267(3) 0.0685(15) Uani 1 d .
H30A H 0.0563 -0.0406 0.2542 0.084 Uiso 1 calc R
H30B H 0.0233 0.0314 0.1784 0.098 Uiso 1 calc R
C31 C 0.1588(4) -0.0170(5) 0.2075(3) 0.0732(16) Uani 1 d .
H31A H 0.1738 0.0377 0.1752 0.078 Uiso 1 calc R
H31B H 0.1447 -0.0834 0.1775 0.083 Uiso 1 calc R
C32 C 0.2425(4) -0.0340(4) 0.2808(3) 0.0626(13) Uani 1 d .
H32A H 0.2300 -0.0938 0.3104 0.067 Uiso 1 calc R
H32B H 0.2971 -0.0523 0.2666 0.076 Uiso 1 calc R
C33 C 0.2631(3) 0.0652(4) 0.3310(3) 0.0506(11) Uani 1 d .
H33A H 0.2816 0.1229 0.3031 0.062 Uiso 1 calc R
H33B H 0.3156 0.0509 0.3788 0.080 Uiso 1 calc R
C34 C 0.1212(3) 0.2484(3) 0.4251(2) 0.0408(8) Uani 1 d .
H34A H 0.0696 0.2665 0.3766 0.047 Uiso 1 calc R
C35 C 0.1512(3) 0.3524(3) 0.4710(3) 0.0467(9) Uani 1 d .
H35A H 0.2055 0.3384 0.5176 0.049 Uiso 1 calc R
H35B H 0.1698 0.4043 0.4390 0.068 Uiso 1 calc R
C36 C 0.0732(3) 0.3988(4) 0.4949(3) 0.0533(11) Uani 1 d .
H36A H 0.0954 0.4635 0.5258 0.078 Uiso 1 calc R
H36B H 0.0210 0.4188 0.4483 0.077 Uiso 1 calc R
C37 C 0.0398(3) 0.3196(4) 0.5419(3) 0.0568(12) Uani 1 d .
H37A H -0.0112 0.3510 0.5559 0.050 Uiso 1 calc R
H37B H 0.0909 0.3026 0.5901 0.067 Uiso 1 calc R
C38 C 0.0058(3) 0.2175(4) 0.4949(3) 0.0570(12) Uani 1 d .
H38A H -0.0134 0.1656 0.5266 0.049 Uiso 1 calc R
H38B H -0.0484 0.2337 0.4488 0.062 Uiso 1 calc R
C39 C 0.0826(3) 0.1699(3) 0.4698(3) 0.0463(9) Uani 1 d .
H39A H 0.0578 0.1075 0.4370 0.061 Uiso 1 calc R
H39B H 0.1334 0.1456 0.5160 0.073 Uiso 1 calc R

loop_
_atom_site_aniso_label
_atom_site_aniso_U_11
_atom_site_aniso_U_22
_atom_site_aniso_U_33
_atom_site_aniso_U_23
_atom_site_aniso_U_13
_atom_site_aniso_U_12
Ru1 0.02905(17) 0.03169(18) 0.02690(16) -0.00028(10) 0.00875(11) -0.00292(10)
CL2 0.0451(5) 0.0388(5) 0.0356(5) -0.0084(4) 0.0104(4) -0.0051(4)
P3 0.0444(5) 0.0506(6) 0.0360(5) 0.0042(4) 0.0132(4) -0.0037(4)
C4 0.0363(18) 0.037(2) 0.0432(19) 0.0021(16) 0.0087(15) -0.0037(15)
C5 0.0327(17) 0.039(2) 0.0400(18) -0.0024(15) 0.0128(15) -0.0027(15)
O6 0.0378(13) 0.0321(13) 0.0306(12) -0.0007(10) 0.0049(10) -0.0031(10)
C7 0.041(2) 0.042(2) 0.049(2) -0.0042(18) 0.0134(17) -0.0045(17)
C8 0.047(2) 0.044(2) 0.070(3) -0.011(2) 0.025(2) -0.0117(19)
C9 0.059(3) 0.039(2) 0.073(3) 0.006(2) 0.035(2) -0.007(2)
C10 0.053(2) 0.051(2) 0.052(2) 0.005(2) 0.024(2) -0.002(2)
C11 0.047(2) 0.053(3) 0.043(2) 0.0020(18) 0.0243(18) -0.0037(18)
C12 0.045(2) 0.061(3) 0.055(2) -0.003(2) 0.0224(19) -0.010(2)
C13 0.067(3) 0.065(3) 0.059(3) 0.002(2) 0.035(2) -0.014(2)
C14 0.065(3) 0.075(3) 0.045(2) -0.002(2) 0.028(2) -0.005(3)
C15 0.044(2) 0.066(3) 0.0371(19) 0.013(2) 0.0077(17) 0.001(2)
C16 0.051(3) 0.083(4) 0.038(2) 0.003(2) 0.0030(19) -0.008(2)
C17 0.061(3) 0.089(4) 0.045(2) 0.028(3) 0.013(2) 0.010(3)
C18 0.046(2) 0.066(3) 0.050(2) 0.021(2) 0.0146(19) 0.013(2)
C19 0.0348(18) 0.038(2) 0.0368(18) -0.0007(15) 0.0119(15) -0.0021(15)
C20 0.0337(17) 0.042(2) 0.0333(16) -0.0010(15) 0.0147(14) -0.0002(15)
C21 0.0345(18) 0.0397(19) 0.0385(18) -0.0025(15) 0.0172(15) -0.0050(15)
C22 0.047(2) 0.045(2) 0.052(2) 0.0068(19) 0.0184(18) -0.0018(18)
C23 0.062(3) 0.049(3) 0.056(2) 0.004(2) 0.030(2) -0.011(2)
C24 0.044(2) 0.060(3) 0.050(2) -0.004(2) 0.0210(18) -0.015(2)
C25 0.0348(19) 0.060(3) 0.043(2) -0.0031(19) 0.0157(16) -0.0056(18)
O26 0.0306(12) 0.0423(14) 0.0345(12) 0.0062(11) 0.0117(10) 0.0011(10)
C27 0.0330(18) 0.042(2) 0.0322(16) 0.0029(15) 0.0076(13) 0.0069(15)
C28 0.042(2) 0.042(2) 0.0347(18) 0.0007(16) 0.0096(15) 0.0084(17)
C29 0.050(2) 0.063(3) 0.042(2) -0.007(2) 0.0032(18) 0.013(2)
C30 0.072(3) 0.077(4) 0.041(2) -0.016(2) -0.002(2) 0.014(3)
C31 0.095(4) 0.074(4) 0.041(2) -0.011(2) 0.012(2) 0.027(3)
C32 0.067(3) 0.067(3) 0.051(3) -0.009(2) 0.017(2) 0.020(3)
C33 0.049(2) 0.056(3) 0.048(2) -0.0083(19) 0.0180(19) 0.0117(19)
C34 0.0358(19) 0.042(2) 0.0413(19) -0.0027(16) 0.0095(15) 0.0065(16)
C35 0.048(2) 0.037(2) 0.057(2) -0.0052(18) 0.0189(19) 0.0026(17)
C36 0.047(2) 0.049(2) 0.063(3) -0.014(2) 0.019(2) 0.003(2)
C37 0.046(2) 0.067(3) 0.062(3) -0.022(2) 0.025(2) 0.004(2)
C38 0.041(2) 0.059(3) 0.077(3) -0.016(2) 0.026(2) -0.005(2)
C39 0.0358(19) 0.044(2) 0.058(2) -0.0074(19) 0.0156(18) -0.0022(17)

loop_
_atom_type_symbol
_atom_type_description
_atom_type_scat_dispersion_real
_atom_type_scat_dispersion_imag
_atom_type_scat_source
C C 0.0033 0.0016 'International Tables Vol C Tables 4.2.6.8 and 6.1.1.4'
H H 0.0000 0.0000 'International Tables Vol C Tables 4.2.6.8 and 6.1.1.4'
O O 0.0106 0.0060 'International Tables Vol C Tables 4.2.6.8 and 6.1.1.4'
Cl Cl 0.1484 0.1585 'International Tables Vol C Tables 4.2.6.8 and 6.1.1.4'
P P 0.1023 0.0942 'International Tables Vol C Tables 4.2.6.8 and 6.1.1.4'
Ru Ru -1.2594 0.8363 'International Tables Vol C Tables 4.2.6.8 and 6.1.1.4'

loop_
_geom_angle_atom_site_label_1
_geom_angle_atom_site_label_2
_geom_angle_atom_site_label_3
_geom_angle
C19 Ru1 O6 104.69(14)
C19 Ru1 P3 99.55(12)
O6 Ru1 P3 84.53(8)
C19 Ru1 O26 79.06(13)
O6 Ru1 O26 90.64(10)
P3 Ru1 O26 174.47(7)
C19 Ru1 CL2 99.29(12)
O6 Ru1 CL2 154.63(8)
P3 Ru1 CL2 99.68(4)
O26 Ru1 CL2 85.83(7)
C4 P3 C15 108.1(2)
C4 P3 C11 104.45(19)
C15 P3 C11 111.68(19)
C4 P3 Ru1 99.35(13)
C15 P3 Ru1 121.27(15)
C11 P3 Ru1 109.94(14)
C5 C4 C10 119.2(4)
C5 C4 P3 112.6(3)
C10 C4 P3 128.0(3)
O6 C5 C4 121.7(3)
O6 C5 C7 118.7(3)
C4 C5 C7 119.6(4)
C5 O6 Ru1 120.5(2)
C8 C7 C5 119.9(4)
C7 C8 C9 120.4(4)
C10 C9 C8 118.6(4)
C9 C10 C4 122.2(4)
C13 C11 C12 108.2(4)
C13 C11 C14 109.7(4)
C12 C11 C14 107.6(4)
C13 C11 P3 114.3(3)
C12 C11 P3 105.2(3)
C14 C11 P3 111.5(3)
C16 C15 C18 110.4(4)
C16 C15 C17 108.7(4)
C18 C15 C17 106.1(4)
C16 C15 P3 108.5(3)
C18 C15 P3 108.8(3)
C17 C15 P3 114.3(3)
C20 C19 Ru1 117.4(3)
C21 C20 C25 118.3(4)
C21 C20 C19 118.6(3)
C25 C20 C19 122.8(4)
O26 C21 C22 124.8(4)
O26 C21 C20 114.1(3)
C22 C21 C20 121.0(3)
C21 C22 C23 118.8(4)
C24 C23 C22 121.6(4)
C23 C24 C25 119.1(4)
C24 C25 C20 121.2(4)
C21 O26 C27 119.8(3)
C21 O26 Ru1 106.4(2)
C27 O26 Ru1 132.2(2)
O26 C27 C34 108.2(3)
O26 C27 C28 108.0(3)
C34 C27 C28 116.7(3)
C27 C28 C29 110.9(3)
C27 C28 C33 111.6(3)
C29 C28 C33 109.1(3)
C30 C29 C28 111.4(4)
C31 C30 C29 111.6(5)
C30 C31 C32 111.1(4)
C33 C32 C31 111.0(4)
C32 C33 C28 112.2(4)
C27 C34 C39 113.7(3)
C27 C34 C35 110.8(3)
C39 C34 C35 110.7(3)
C36 C35 C34 111.5(4)
C37 C36 C35 111.1(4)
C36 C37 C38 110.1(4)
C39 C38 C37 110.5(4)
C38 C39 C34 112.8(4)

loop_
_geom_bond_atom_site_label_1
_geom_bond_atom_site_label_2
_geom_bond_distance
Ru1 C19 1.834(4)
Ru1 O6 1.992(2)
Ru1 P3 2.2468(10)
Ru1 O26 2.306(2)
Ru1 CL2 2.3481(10)
P3 C4 1.839(4)
P3 C15 1.876(4)
P3 C11 1.899(4)
C4 C5 1.387(5)
C4 C10 1.399(6)
C5 O6 1.339(4)
C5 C7 1.404(5)
C7 C8 1.388(6)
C8 C9 1.406(7)
C9 C10 1.363(7)
C11 C13 1.519(6)
C11 C12 1.522(6)
C11 C14 1.549(6)
C15 C16 1.528(7)
C15 C18 1.532(6)
C15 C17 1.553(6)
C19 C20 1.445(5)
C20 C21 1.402(5)
C20 C25 1.404(5)
C21 O26 1.376(4)
C21 C22 1.387(5)
C22 C23 1.401(6)
C23 C24 1.376(7)
C24 C25 1.388(6)
O26 C27 1.485(4)
C27 C34 1.518(5)
C27 C28 1.530(5)
C28 C29 1.532(5)
C28 C33 1.534(6)
C29 C30 1.532(7)
C30 C31 1.497(8)
C31 C32 1.518(7)
C32 C33 1.514(6)
C34 C39 1.520(6)
C34 C35 1.533(5)
C35 C36 1.516(6)
C36 C37 1.511(7)
C37 C38 1.531(6)
C38 C39 1.517(6)

loop_
_geom_torsion_atom_site_label_1
_geom_torsion_atom_site_label_2
_geom_torsion_atom_site_label_3
_geom_torsion_atom_site_label_4
_geom_torsion
C19 Ru1 P3 C4 -94.85(17)
O6 Ru1 P3 C4 9.16(15)
O26 Ru1 P3 C4 -20.0(7)
CL2 Ru1 P3 C4 163.91(13)
C19 Ru1 P3 C15 23.1(2)
O6 Ru1 P3 C15 127.1(2)
O26 Ru1 P3 C15 98.0(7)
CL2 Ru1 P3 C15 -78.14(19)
C19 Ru1 P3 C11 155.95(19)
O6 Ru1 P3 C11 -100.03(17)
O26 Ru1 P3 C11 -129.2(7)
CL2 Ru1 P3 C11 54.72(15)
C15 P3 C4 C5 -137.8(3)
C11 P3 C4 C5 103.2(3)
Ru1 P3 C4 C5 -10.4(3)
C15 P3 C4 C10 47.3(4)
C11 P3 C4 C10 -71.8(4)
Ru1 P3 C4 C10 174.7(4)
C10 C4 C5 O6 -178.9(4)
P3 C4 C5 O6 5.6(5)
C10 C4 C5 C7 0.1(6)
P3 C4 C5 C7 -175.4(3)
C4 C5 O6 Ru1 3.9(5)
C7 C5 O6 Ru1 -175.1(3)
C19 Ru1 O6 C5 89.6(3)
P3 Ru1 O6 C5 -8.9(3)
O26 Ru1 O6 C5 168.4(3)
CL2 Ru1 O6 C5 -110.0(3)
O6 C5 C7 C8 177.7(4)
C4 C5 C7 C8 -1.3(6)
C5 C7 C8 C9 0.3(6)
C7 C8 C9 C10 1.9(7)
C8 C9 C10 C4 -3.3(7)
C5 C4 C10 C9 2.3(6)
P3 C4 C10 C9 177.0(3)
C4 P3 C11 C13 43.9(4)
C15 P3 C11 C13 -72.7(4)
Ru1 P3 C11 C13 149.7(3)
C4 P3 C11 C12 -74.7(3)
C15 P3 C11 C12 168.7(3)
Ru1 P3 C11 C12 31.1(3)
C4 P3 C11 C14 169.0(3)
C15 P3 C11 C14 52.4(4)
Ru1 P3 C11 C14 -85.2(3)
C4 P3 C15 C16 159.0(3)
C11 P3 C15 C16 -86.6(3)
Ru1 P3 C15 C16 45.5(4)
C4 P3 C15 C18 38.8(4)
C11 P3 C15 C18 153.2(3)
Ru1 P3 C15 C18 -74.7(4)
C4 P3 C15 C17 -79.6(4)
C11 P3 C15 C17 34.8(4)
Ru1 P3 C15 C17 166.9(3)
O6 Ru1 C19 C20 103.5(3)
P3 Ru1 C19 C20 -169.7(3)
O26 Ru1 C19 C20 15.7(3)
CL2 Ru1 C19 C20 -68.1(3)
Ru1 C19 C20 C21 -11.3(5)
Ru1 C19 C20 C25 162.3(3)
C25 C20 C21 O26 178.6(3)
C19 C20 C21 O26 -7.5(5)
C25 C20 C21 C22 -3.7(5)
C19 C20 C21 C22 170.2(4)
O26 C21 C22 C23 179.4(4)
C20 C21 C22 C23 1.9(6)
C21 C22 C23 C24 0.8(7)
C22 C23 C24 C25 -1.6(7)
C23 C24 C25 C20 -0.3(6)
C21 C20 C25 C24 2.9(6)
C19 C20 C25 C24 -170.8(4)
C22 C21 O26 C27 32.9(5)
C20 C21 O26 C27 -149.5(3)
C22 C21 O26 Ru1 -159.8(3)
C20 C21 O26 Ru1 17.8(3)
C19 Ru1 O26 C21 -18.9(2)
O6 Ru1 O26 C21 -123.8(2)
P3 Ru1 O26 C21 -94.8(7)
CL2 Ru1 O26 C21 81.4(2)
C19 Ru1 O26 C27 146.1(3)
O6 Ru1 O26 C27 41.3(3)
P3 Ru1 O26 C27 70.3(8)
CL2 Ru1 O26 C27 -113.5(3)
C21 O26 C27 C34 -128.9(3)
Ru1 O26 C27 C34 67.6(4)
C21 O26 C27 C28 103.9(4)
Ru1 O26 C27 C28 -59.5(4)
O26 C27 C28 C29 179.2(3)
C34 C27 C28 C29 57.2(5)
O26 C27 C28 C33 -58.9(4)
C34 C27 C28 C33 179.0(3)
C27 C28 C29 C30 178.2(4)
C33 C28 C29 C30 54.9(5)
C28 C29 C30 C31 -56.4(6)
C29 C30 C31 C32 55.9(7)
C30 C31 C32 C33 -55.9(7)
C31 C32 C33 C28 56.5(6)
C27 C28 C33 C32 -178.6(4)
C29 C28 C33 C32 -55.7(5)
O26 C27 C34 C39 -65.1(4)
C28 C27 C34 C39 56.8(4)
O26 C27 C34 C35 60.3(4)
C28 C27 C34 C35 -177.8(3)
C27 C34 C35 C36 179.7(3)
C39 C34 C35 C36 -53.3(5)
C34 C35 C36 C37 56.9(5)
C35 C36 C37 C38 -58.4(5)
C36 C37 C38 C39 57.0(5)
C37 C38 C39 C34 -55.2(5)
C27 C34 C39 C38 178.5(3)
C35 C34 C39 C38 53.0(5)
